data_7711544
loop_
_publ_author_name
'Pilichos, Evangelos'
'Font-Bardia, Merce'
'Mayans, Julia'
'Escuer, Albert'

_publ_section_title
;
 Occurrence of slow relaxation of the magnetization in a family of
 copper(II)/manganese(II) quasi-isotropic complexes with different ground
 spin states.
;
_journal_name_full 'Dalton Transactions'
_journal_paper_doi 10.1039/D2DT02807G
_journal_year 2022
_chemical_formula_moiety 'C21 H26 Cl Cu N2 Na O9'
_chemical_formula_sum 'C21 H26 Cl Cu N2 Na O9'
_chemical_formula_weight 572.42
_space_group_crystal_system monoclinic
_space_group_IT_number 14
_space_group_name_Hall '-P 2ybc'
_space_group_name_H-M_alt 'P 1 21/c 1'
_atom_sites_solution_hydrogens geom
_audit_creation_method SHELXL-2018/3
_audit_update_record
;
2022-08-19 deposited with the CCDC.	2022-10-24 downloaded from the CCDC.
;
_cell_angle_alpha 90
_cell_angle_beta 103.285(2)
_cell_angle_gamma 90
_cell_formula_units_Z 4
_cell_length_a 8.0671(4)
_cell_length_b 21.2492(9)
_cell_length_c 14.0782(7)
_cell_measurement_reflns_used 9934
_cell_measurement_temperature 100(2)
_cell_measurement_theta_max 30.52
_cell_measurement_theta_min 2.43
_cell_volume 2348.70(19)
_computing_cell_refinement 'Bruker SAINT'
_computing_data_collection 'Bruker APEX3'
_computing_data_reduction 'Bruker SAINT'
_computing_molecular_graphics 'Bruker SHELXTL'
_computing_publication_material 'Bruker SHELXTL'
_computing_structure_refinement 'SHELXL-2018/3 (Sheldrick, 2018)'
_computing_structure_solution 'SHELXT 2014/5 (Sheldrick, 2014)'
_diffrn_ambient_temperature 100(2)
_diffrn_measured_fraction_theta_full 0.999
_diffrn_measured_fraction_theta_max 0.997
_diffrn_measurement_device_type 'D8 Venture'
_diffrn_measurement_method '\f and \w scans'
_diffrn_radiation_type MoK\a
_diffrn_radiation_wavelength 0.71073
_diffrn_reflns_av_R_equivalents 0.0546
_diffrn_reflns_av_unetI/netI 0.0372
_diffrn_reflns_Laue_measured_fraction_full 0.999
_diffrn_reflns_Laue_measured_fraction_max 0.997
_diffrn_reflns_limit_h_max 11
_diffrn_reflns_limit_h_min -10
_diffrn_reflns_limit_k_max 30
_diffrn_reflns_limit_k_min -30
_diffrn_reflns_limit_l_max 20
_diffrn_reflns_limit_l_min -20
_diffrn_reflns_number 48547
_diffrn_reflns_point_group_measured_fraction_full 0.999
_diffrn_reflns_point_group_measured_fraction_max 0.997
_diffrn_reflns_theta_full 25.242
_diffrn_reflns_theta_max 30.559
_diffrn_reflns_theta_min 2.426
_diffrn_source microfocus
_exptl_absorpt_coefficient_mu 1.118
_exptl_absorpt_correction_T_max 0.7461
_exptl_absorpt_correction_T_min 0.6797
_exptl_absorpt_correction_type multi-scan
_exptl_absorpt_process_details sadabs
_exptl_crystal_colour brown
_exptl_crystal_density_diffrn 1.619
_exptl_crystal_description prsim
_exptl_crystal_F_000 1180
_exptl_crystal_recrystallization_method 'Re-crystallisation from solvent: Methanol /diethyleter'
_exptl_crystal_size_max 0.120
_exptl_crystal_size_mid 0.080
_exptl_crystal_size_min 0.020
_refine_diff_density_max 0.530
_refine_diff_density_min -0.575
_refine_diff_density_rms 0.088
_refine_ls_extinction_method none
_refine_ls_goodness_of_fit_ref 1.086
_refine_ls_hydrogen_treatment constr
_refine_ls_matrix_type full
_refine_ls_number_parameters 319
_refine_ls_number_reflns 7197
_refine_ls_number_restraints 0
_refine_ls_restrained_S_all 1.086
_refine_ls_R_factor_all 0.0562
_refine_ls_R_factor_gt 0.0340
_refine_ls_shift/su_max 0.002
_refine_ls_shift/su_mean 0.000
_refine_ls_structure_factor_coef Fsqd
_refine_ls_weighting_details 'w=1/[\s^2^(Fo^2^)+(0.0264P)^2^+2.2982P] where P=(Fo^2^+2Fc^2^)/3'
_refine_ls_weighting_scheme calc
_refine_ls_wR_factor_gt 0.0718
_refine_ls_wR_factor_ref 0.0855
_reflns_Friedel_coverage 0.000
_reflns_number_gt 5650
_reflns_number_total 7197
_reflns_threshold_expression 'I > 2\s(I)'
_cod_data_source_file d2dt02807g2.cif
_cod_data_source_block I06ZB127_0m_a
_cod_original_sg_symbol_H-M 'P 21/c'
_cod_database_code 7711544
_shelx_shelxl_version_number 2018/3
_shelx_space_group_comment
;
The symmetry employed for this shelxl refinement is uniquely defined
by the following loop, which should always be used as a source of
symmetry information in preference to the above space-group names.
They are only intended as comments.
;

loop_
_space_group_symop_operation_xyz
'x, y, z'
'-x, y+1/2, -z+1/2'
'-x, -y, -z'
'x, -y-1/2, z-1/2'

loop_
_atom_site_label
_atom_site_type_symbol
_atom_site_fract_x
_atom_site_fract_y
_atom_site_fract_z
_atom_site_U_iso_or_equiv
_atom_site_adp_type
_atom_site_occupancy
_atom_site_site_symmetry_order
_atom_site_calc_flag
_atom_site_refinement_flags_posn
_atom_site_refinement_flags_adp
_atom_site_refinement_flags_occupancy
_atom_site_disorder_assembly
_atom_site_disorder_group
Cu1 Cu 0.35363(3) 0.50328(2) 0.64077(2) 0.01268(6) Uani 1 1 d . . . . .
Cl1 Cl 0.59930(5) 0.73829(2) 0.71570(3) 0.01477(9) Uani 1 1 d . . . . .
Na1 Na 0.24453(9) 0.64197(3) 0.71304(5) 0.01572(15) Uani 1 1 d . . . . .
O1 O 0.41926(17) 0.63196(6) 0.89402(9) 0.0161(3) Uani 1 1 d . . . . .
O2 O 0.39480(17) 0.54951(6) 0.75836(9) 0.0164(3) Uani 1 1 d . . . . .
O3 O 0.21550(16) 0.57235(6) 0.58426(9) 0.0147(3) Uani 1 1 d . . . . .
O4 O 0.05017(17) 0.67664(6) 0.54174(9) 0.0160(3) Uani 1 1 d . . . . .
O5 O 0.6785(2) 0.69448(8) 0.66129(12) 0.0318(4) Uani 1 1 d . . . . .
O6 O 0.66657(18) 0.72855(7) 0.81841(10) 0.0205(3) Uani 1 1 d . . . . .
O7 O 0.6333(2) 0.80147(7) 0.68984(11) 0.0273(3) Uani 1 1 d . . . . .
O8 O 0.41772(17) 0.72782(8) 0.69122(11) 0.0255(3) Uani 1 1 d . . . . .
O9 O -0.01013(18) 0.63973(7) 0.76105(11) 0.0234(3) Uani 1 1 d . . . . .
H90 H -0.090914 0.664563 0.739222 0.028 Uiso 1 1 calc R U . . .
N1 N 0.5093(2) 0.43696(7) 0.69461(12) 0.0154(3) Uani 1 1 d . . . . .
N2 N 0.32255(19) 0.45801(7) 0.51927(12) 0.0143(3) Uani 1 1 d . . . . .
C1 C 0.3138(3) 0.73227(10) 0.92462(16) 0.0220(4) Uani 1 1 d . . . . .
H1A H 0.346402 0.750362 0.867503 0.033 Uiso 1 1 calc R U . . .
H1B H 0.316844 0.765112 0.973859 0.033 Uiso 1 1 calc R U . . .
H1C H 0.198405 0.714963 0.905067 0.033 Uiso 1 1 calc R U . . .
C2 C 0.4362(3) 0.68074(9) 0.96665(14) 0.0186(4) Uani 1 1 d . . . . .
H2A H 0.554325 0.697077 0.982906 0.022 Uiso 1 1 calc R U . . .
H2B H 0.409245 0.663970 1.026950 0.022 Uiso 1 1 calc R U . . .
C3 C 0.5321(2) 0.58293(9) 0.91455(13) 0.0147(3) Uani 1 1 d . . . . .
C4 C 0.6528(2) 0.57497(10) 1.00056(14) 0.0185(4) Uani 1 1 d . . . . .
H4 H 0.661967 0.605007 1.051486 0.022 Uiso 1 1 calc R U . . .
C5 C 0.7624(2) 0.52264(10) 1.01334(15) 0.0212(4) Uani 1 1 d . . . . .
H5 H 0.845994 0.517584 1.072516 0.025 Uiso 1 1 calc R U . . .
C6 C 0.7484(2) 0.47890(10) 0.94028(14) 0.0189(4) Uani 1 1 d . . . . .
H6 H 0.822939 0.443697 0.949299 0.023 Uiso 1 1 calc R U . . .
C7 C 0.6241(2) 0.48549(9) 0.85140(13) 0.0152(3) Uani 1 1 d . . . . .
C8 C 0.5136(2) 0.53827(9) 0.83769(13) 0.0144(3) Uani 1 1 d . . . . .
C9 C 0.6121(2) 0.43682(9) 0.77966(14) 0.0166(4) Uani 1 1 d . . . . .
H9 H 0.685815 0.401635 0.796044 0.020 Uiso 1 1 calc R U . . .
C10 C 0.4992(3) 0.38216(9) 0.63016(14) 0.0183(4) Uani 1 1 d . . . . .
H10A H 0.419737 0.350673 0.646593 0.022 Uiso 1 1 calc R U . . .
H10B H 0.612864 0.362377 0.639211 0.022 Uiso 1 1 calc R U . . .
C11 C 0.4364(2) 0.40325(9) 0.52399(14) 0.0177(4) Uani 1 1 d . . . . .
H11A H 0.534830 0.414600 0.496518 0.021 Uiso 1 1 calc R U . . .
H11B H 0.374351 0.368307 0.484706 0.021 Uiso 1 1 calc R U . . .
C12 C 0.2197(2) 0.47352(9) 0.43819(14) 0.0159(4) Uani 1 1 d . . . . .
H12 H 0.209099 0.445124 0.385006 0.019 Uiso 1 1 calc R U . . .
C13 C 0.1196(2) 0.53036(9) 0.42159(13) 0.0148(3) Uani 1 1 d . . . . .
C14 C 0.0154(2) 0.54002(10) 0.32666(14) 0.0186(4) Uani 1 1 d . . . . .
H14 H 0.008069 0.508085 0.278646 0.022 Uiso 1 1 calc R U . . .
C15 C -0.0743(3) 0.59455(10) 0.30342(14) 0.0206(4) Uani 1 1 d . . . . .
H15 H -0.143345 0.600284 0.239582 0.025 Uiso 1 1 calc R U . . .
C16 C -0.0648(2) 0.64237(9) 0.37389(14) 0.0182(4) Uani 1 1 d . . . . .
H16 H -0.125307 0.680641 0.357117 0.022 Uiso 1 1 calc R U . . .
C17 C 0.0325(2) 0.63353(9) 0.46728(13) 0.0140(3) Uani 1 1 d . . . . .
C18 C 0.1267(2) 0.57704(8) 0.49390(13) 0.0129(3) Uani 1 1 d . . . . .
C19 C -0.0487(2) 0.73373(9) 0.52198(15) 0.0175(4) Uani 1 1 d . . . . .
H19A H -0.170941 0.724433 0.515930 0.021 Uiso 1 1 calc R U . . .
H19B H -0.034960 0.752763 0.460069 0.021 Uiso 1 1 calc R U . . .
C20 C 0.0145(3) 0.77835(10) 0.60554(16) 0.0224(4) Uani 1 1 d . . . . .
H20A H 0.134789 0.787974 0.609953 0.034 Uiso 1 1 calc R U . . .
H20B H 0.001897 0.758801 0.666553 0.034 Uiso 1 1 calc R U . . .
H20C H -0.052225 0.817305 0.594517 0.034 Uiso 1 1 calc R U . . .
C21 C -0.0365(3) 0.61018(10) 0.84723(16) 0.0236(4) Uani 1 1 d . . . . .
H21A H -0.118857 0.575854 0.829263 0.035 Uiso 1 1 calc R U . . .
H21B H -0.080508 0.641125 0.886834 0.035 Uiso 1 1 calc R U . . .
H21C H 0.071783 0.593242 0.884857 0.035 Uiso 1 1 calc R U . . .

loop_
_atom_site_aniso_label
_atom_site_aniso_U_11
_atom_site_aniso_U_22
_atom_site_aniso_U_33
_atom_site_aniso_U_23
_atom_site_aniso_U_13
_atom_site_aniso_U_12
Cu1 0.01400(10) 0.01129(11) 0.01196(11) -0.00056(8) 0.00133(8) 0.00194(8)
Cl1 0.01305(18) 0.0177(2) 0.01296(19) -0.00175(15) 0.00177(15) -0.00164(15)
Na1 0.0161(3) 0.0144(4) 0.0166(4) -0.0010(3) 0.0036(3) 0.0015(3)
O1 0.0180(6) 0.0146(6) 0.0144(6) -0.0030(5) 0.0014(5) 0.0016(5)
O2 0.0175(6) 0.0160(6) 0.0132(6) -0.0016(5) -0.0018(5) 0.0057(5)
O3 0.0165(6) 0.0142(6) 0.0116(6) 0.0001(5) -0.0008(5) 0.0027(5)
O4 0.0173(6) 0.0135(6) 0.0156(6) 0.0004(5) 0.0004(5) 0.0035(5)
O5 0.0277(8) 0.0406(10) 0.0254(8) -0.0155(7) 0.0024(6) 0.0099(7)
O6 0.0235(7) 0.0246(7) 0.0121(6) 0.0022(5) 0.0011(5) -0.0006(6)
O7 0.0332(8) 0.0245(8) 0.0209(7) 0.0055(6) -0.0004(6) -0.0119(7)
O8 0.0120(6) 0.0330(9) 0.0292(8) 0.0075(7) 0.0004(6) -0.0027(6)
O9 0.0181(7) 0.0294(8) 0.0242(8) 0.0097(6) 0.0077(6) 0.0055(6)
N1 0.0168(7) 0.0116(7) 0.0181(8) -0.0002(6) 0.0046(6) 0.0017(6)
N2 0.0142(7) 0.0119(7) 0.0173(8) -0.0022(6) 0.0047(6) -0.0015(6)
C1 0.0269(10) 0.0173(9) 0.0245(10) -0.0046(8) 0.0112(8) 0.0000(8)
C2 0.0228(9) 0.0183(9) 0.0157(9) -0.0053(7) 0.0061(7) -0.0031(7)
C3 0.0148(8) 0.0153(8) 0.0136(8) 0.0014(7) 0.0025(7) 0.0001(7)
C4 0.0183(9) 0.0234(10) 0.0128(9) 0.0009(7) 0.0015(7) -0.0012(7)
C5 0.0170(9) 0.0267(10) 0.0172(9) 0.0044(8) -0.0017(7) 0.0011(8)
C6 0.0165(8) 0.0203(9) 0.0186(9) 0.0056(7) 0.0012(7) 0.0029(7)
C7 0.0150(8) 0.0165(9) 0.0138(8) 0.0022(7) 0.0029(7) 0.0008(7)
C8 0.0139(8) 0.0156(8) 0.0135(8) 0.0024(7) 0.0028(6) 0.0006(7)
C9 0.0149(8) 0.0142(8) 0.0208(9) 0.0036(7) 0.0045(7) 0.0032(7)
C10 0.0227(9) 0.0113(8) 0.0212(10) -0.0010(7) 0.0052(8) 0.0026(7)
C11 0.0205(9) 0.0133(8) 0.0200(9) -0.0024(7) 0.0065(7) 0.0004(7)
C12 0.0180(8) 0.0150(8) 0.0150(9) -0.0040(7) 0.0043(7) -0.0026(7)
C13 0.0145(8) 0.0153(8) 0.0143(8) 0.0003(7) 0.0024(7) -0.0023(7)
C14 0.0210(9) 0.0216(9) 0.0121(8) -0.0021(7) 0.0016(7) -0.0032(7)
C15 0.0223(9) 0.0242(10) 0.0132(9) 0.0018(7) -0.0006(7) -0.0013(8)
C16 0.0164(8) 0.0191(9) 0.0173(9) 0.0041(7) 0.0003(7) 0.0016(7)
C17 0.0132(7) 0.0150(8) 0.0135(8) 0.0012(6) 0.0021(6) -0.0016(6)
C18 0.0118(7) 0.0142(8) 0.0122(8) 0.0012(6) 0.0019(6) -0.0020(6)
C19 0.0165(8) 0.0135(8) 0.0223(10) 0.0037(7) 0.0040(7) 0.0037(7)
C20 0.0224(9) 0.0166(9) 0.0277(11) -0.0001(8) 0.0044(8) 0.0029(8)
C21 0.0271(10) 0.0209(10) 0.0239(10) 0.0045(8) 0.0078(8) -0.0006(8)

loop_
_atom_type_symbol
_atom_type_description
_atom_type_scat_dispersion_real
_atom_type_scat_dispersion_imag
_atom_type_scat_source
C C 0.0033 0.0016 'International Tables Vol C Tables 4.2.6.8 and 6.1.1.4'
H H 0.0000 0.0000 'International Tables Vol C Tables 4.2.6.8 and 6.1.1.4'
Cl Cl 0.1484 0.1585 'International Tables Vol C Tables 4.2.6.8 and 6.1.1.4'
Cu Cu 0.3201 1.2651 'International Tables Vol C Tables 4.2.6.8 and 6.1.1.4'
N N 0.0061 0.0033 'International Tables Vol C Tables 4.2.6.8 and 6.1.1.4'
O O 0.0106 0.0060 'International Tables Vol C Tables 4.2.6.8 and 6.1.1.4'
Na Na 0.0362 0.0249 'International Tables Vol C Tables 4.2.6.8 and 6.1.1.4'

loop_
_geom_angle_atom_site_label_1
_geom_angle_atom_site_label_2
_geom_angle_atom_site_label_3
_geom_angle
_geom_angle_site_symmetry_1
_geom_angle_site_symmetry_3
_geom_angle_publ_flag
O2 Cu1 O3 86.18(5) . . ?
O2 Cu1 N1 93.92(6) . . ?
O3 Cu1 N1 175.08(7) . . ?
O2 Cu1 N2 176.92(7) . . ?
O3 Cu1 N2 93.99(6) . . ?
N1 Cu1 N2 85.65(7) . . ?
O2 Cu1 Na1 43.20(4) . . ?
O3 Cu1 Na1 43.00(4) . . ?
N1 Cu1 Na1 136.76(5) . . ?
N2 Cu1 Na1 136.80(5) . . ?
O7 Cl1 O6 109.88(9) . . ?
O7 Cl1 O8 109.05(10) . . ?
O6 Cl1 O8 110.24(9) . . ?
O7 Cl1 O5 109.57(11) . . ?
O6 Cl1 O5 109.26(9) . . ?
O8 Cl1 O5 108.82(10) . . ?
O9 Na1 O3 106.28(6) . . ?
O9 Na1 O2 110.26(6) . . ?
O3 Na1 O2 68.03(5) . . ?
O9 Na1 O8 130.38(6) . . ?
O3 Na1 O8 110.43(6) . . ?
O2 Na1 O8 113.76(6) . . ?
O9 Na1 O1 91.70(5) . . ?
O3 Na1 O1 130.22(5) . . ?
O2 Na1 O1 62.21(5) . . ?
O8 Na1 O1 89.26(5) . . ?
O9 Na1 O4 83.81(5) . . ?
O3 Na1 O4 62.20(5) . . ?
O2 Na1 O4 130.22(5) . . ?
O8 Na1 O4 84.90(5) . . ?
O1 Na1 O4 167.57(5) . . ?
O9 Na1 Cu1 112.97(5) . . ?
O3 Na1 Cu1 34.19(3) . . ?
O2 Na1 Cu1 33.85(3) . . ?
O8 Na1 Cu1 116.23(5) . . ?
O1 Na1 Cu1 96.04(4) . . ?
O4 Na1 Cu1 96.38(4) . . ?
C3 O1 C2 116.57(14) . . ?
C3 O1 Na1 116.71(11) . . ?
C2 O1 Na1 125.02(11) . . ?
C8 O2 Cu1 126.65(12) . . ?
C8 O2 Na1 128.32(12) . . ?
Cu1 O2 Na1 102.95(6) . . ?
C18 O3 Cu1 126.90(12) . . ?
C18 O3 Na1 130.28(12) . . ?
Cu1 O3 Na1 102.82(6) . . ?
C17 O4 C19 117.22(14) . . ?
C17 O4 Na1 116.28(10) . . ?
C19 O4 Na1 126.29(11) . . ?
Cl1 O8 Na1 133.38(9) . . ?
C21 O9 Na1 125.17(12) . . ?
C21 O9 H90 109.5 . . ?
Na1 O9 H90 123.3 . . ?
C9 N1 C10 120.32(16) . . ?
C9 N1 Cu1 126.12(13) . . ?
C10 N1 Cu1 113.53(12) . . ?
C12 N2 C11 120.57(16) . . ?
C12 N2 Cu1 125.71(13) . . ?
C11 N2 Cu1 113.65(12) . . ?
C2 C1 H1A 109.5 . . ?
C2 C1 H1B 109.5 . . ?
H1A C1 H1B 109.5 . . ?
C2 C1 H1C 109.5 . . ?
H1A C1 H1C 109.5 . . ?
H1B C1 H1C 109.5 . . ?
O1 C2 C1 107.36(15) . . ?
O1 C2 H2A 110.2 . . ?
C1 C2 H2A 110.2 . . ?
O1 C2 H2B 110.2 . . ?
C1 C2 H2B 110.2 . . ?
H2A C2 H2B 108.5 . . ?
O1 C3 C4 125.42(17) . . ?
O1 C3 C8 113.51(15) . . ?
C4 C3 C8 121.06(17) . . ?
C3 C4 C5 120.38(19) . . ?
C3 C4 H4 119.8 . . ?
C5 C4 H4 119.8 . . ?
C6 C5 C4 119.93(18) . . ?
C6 C5 H5 120.0 . . ?
C4 C5 H5 120.0 . . ?
C5 C6 C7 120.93(18) . . ?
C5 C6 H6 119.5 . . ?
C7 C6 H6 119.5 . . ?
C8 C7 C6 119.52(18) . . ?
C8 C7 C9 122.45(16) . . ?
C6 C7 C9 118.00(17) . . ?
O2 C8 C7 124.87(17) . . ?
O2 C8 C3 116.96(16) . . ?
C7 C8 C3 118.16(16) . . ?
N1 C9 C7 125.24(17) . . ?
N1 C9 H9 117.4 . . ?
C7 C9 H9 117.4 . . ?
N1 C10 C11 109.30(15) . . ?
N1 C10 H10A 109.8 . . ?
C11 C10 H10A 109.8 . . ?
N1 C10 H10B 109.8 . . ?
C11 C10 H10B 109.8 . . ?
H10A C10 H10B 108.3 . . ?
N2 C11 C10 109.76(15) . . ?
N2 C11 H11A 109.7 . . ?
C10 C11 H11A 109.7 . . ?
N2 C11 H11B 109.7 . . ?
C10 C11 H11B 109.7 . . ?
H11A C11 H11B 108.2 . . ?
N2 C12 C13 125.43(17) . . ?
N2 C12 H12 117.3 . . ?
C13 C12 H12 117.3 . . ?
C18 C13 C14 119.57(17) . . ?
C18 C13 C12 122.87(16) . . ?
C14 C13 C12 117.51(17) . . ?
C15 C14 C13 120.96(18) . . ?
C15 C14 H14 119.5 . . ?
C13 C14 H14 119.5 . . ?
C14 C15 C16 120.18(18) . . ?
C14 C15 H15 119.9 . . ?
C16 C15 H15 119.9 . . ?
C17 C16 C15 119.96(18) . . ?
C17 C16 H16 120.0 . . ?
C15 C16 H16 120.0 . . ?
O4 C17 C16 124.91(17) . . ?
O4 C17 C18 113.93(15) . . ?
C16 C17 C18 121.16(17) . . ?
O3 C18 C13 124.59(16) . . ?
O3 C18 C17 117.28(16) . . ?
C13 C18 C17 118.13(16) . . ?
O4 C19 C20 107.81(15) . . ?
O4 C19 H19A 110.1 . . ?
C20 C19 H19A 110.1 . . ?
O4 C19 H19B 110.1 . . ?
C20 C19 H19B 110.1 . . ?
H19A C19 H19B 108.5 . . ?
C19 C20 H20A 109.5 . . ?
C19 C20 H20B 109.5 . . ?
H20A C20 H20B 109.5 . . ?
C19 C20 H20C 109.5 . . ?
H20A C20 H20C 109.5 . . ?
H20B C20 H20C 109.5 . . ?
O9 C21 H21A 109.5 . . ?
O9 C21 H21B 109.5 . . ?
H21A C21 H21B 109.5 . . ?
O9 C21 H21C 109.5 . . ?
H21A C21 H21C 109.5 . . ?
H21B C21 H21C 109.5 . . ?

loop_
_geom_bond_atom_site_label_1
_geom_bond_atom_site_label_2
_geom_bond_distance
_geom_bond_site_symmetry_2
_geom_bond_publ_flag
Cu1 O2 1.8877(13) . ?
Cu1 O3 1.9031(13) . ?
Cu1 N1 1.9237(16) . ?
Cu1 N2 1.9280(16) . ?
Cu1 Na1 3.3025(8) . ?
Cl1 O7 1.4339(15) . ?
Cl1 O6 1.4378(14) . ?
Cl1 O8 1.4429(14) . ?
Cl1 O5 1.4448(16) . ?
Na1 O9 2.3060(16) . ?
Na1 O3 2.3097(15) . ?
Na1 O2 2.3197(15) . ?
Na1 O8 2.3604(17) . ?
Na1 O1 2.6216(15) . ?
Na1 O4 2.6607(15) . ?
O1 C3 1.370(2) . ?
O1 C2 1.440(2) . ?
O2 C8 1.316(2) . ?
O3 C18 1.313(2) . ?
O4 C17 1.375(2) . ?
O4 C19 1.443(2) . ?
O9 C21 1.425(2) . ?
O9 H90 0.8400 . ?
N1 C9 1.290(2) . ?
N1 C10 1.467(2) . ?
N2 C12 1.290(2) . ?
N2 C11 1.474(2) . ?
C1 C2 1.502(3) . ?
C1 H1A 0.9800 . ?
C1 H1B 0.9800 . ?
C1 H1C 0.9800 . ?
C2 H2A 0.9900 . ?
C2 H2B 0.9900 . ?
C3 C4 1.379(3) . ?
C3 C8 1.421(3) . ?
C4 C5 1.406(3) . ?
C4 H4 0.9500 . ?
C5 C6 1.371(3) . ?
C5 H5 0.9500 . ?
C6 C7 1.419(3) . ?
C6 H6 0.9500 . ?
C7 C8 1.418(3) . ?
C7 C9 1.433(3) . ?
C9 H9 0.9500 . ?
C10 C11 1.531(3) . ?
C10 H10A 0.9900 . ?
C10 H10B 0.9900 . ?
C11 H11A 0.9900 . ?
C11 H11B 0.9900 . ?
C12 C13 1.442(3) . ?
C12 H12 0.9500 . ?
C13 C18 1.413(3) . ?
C13 C14 1.421(3) . ?
C14 C15 1.366(3) . ?
C14 H14 0.9500 . ?
C15 C16 1.410(3) . ?
C15 H15 0.9500 . ?
C16 C17 1.381(3) . ?
C16 H16 0.9500 . ?
C17 C18 1.424(2) . ?
C19 C20 1.506(3) . ?
C19 H19A 0.9900 . ?
C19 H19B 0.9900 . ?
C20 H20A 0.9800 . ?
C20 H20B 0.9800 . ?
C20 H20C 0.9800 . ?
C21 H21A 0.9800 . ?
C21 H21B 0.9800 . ?
C21 H21C 0.9800 . ?
